data_2006350
loop_
_publ_author_name
'SanMart\'in, Ra\'ul'
'Olivera, Roberto'
'Dom\'inguez, Esther'
'Pizarro, Jos\'e Luis'
'Arriortua, Mar\'ia Isabel'

_publ_contact_author
;
   Dr. Jos\'e Luis Pizarro
   Dpto. de Mineralog\'ia y Petrolog\'ia
   Universidad del Pa\'is Vasco
   Apartado 644
   48080 Bilbao
   Spain
;
_publ_section_title
;
 2-(2-Bromo-4,5-dimethoxyphenyl)-2-(dimethylamino)acetonitrile
;
_journal_issue 8
_journal_name_full 'Acta Crystallographica Section C'
_journal_page_first 1141
_journal_page_last 1143
_journal_paper_doi 10.1107/S0108270197004605
_journal_volume 53
_journal_year 1997
_chemical_formula_structural 'C12 H15 Br N2 O2'
_chemical_formula_sum 'C12 H15 Br N2 O2'
_chemical_formula_weight 299.17
_chemical_name_systematic
;
2-(2-Bromo-4,5-dimethoxyphenyl)-2-(N,N-dimethylamino)acetonitrile
;
_space_group_IT_number 14
_symmetry_cell_setting monoclinic
_symmetry_space_group_name_Hall '-P 2yn'
_symmetry_space_group_name_H-M 'P 1 21/n 1'
_audit_creation_method SHELXL
_cell_angle_alpha 90.00
_cell_angle_beta 97.440(10)
_cell_angle_gamma 90.00
_cell_formula_units_Z 4
_cell_length_a 8.0250(10)
_cell_length_b 19.844(3)
_cell_length_c 8.3700(10)
_cell_measurement_reflns_used 25
_cell_measurement_temperature 293(2)
_cell_measurement_theta_max 12
_cell_measurement_theta_min 7
_cell_volume 1321.7(3)
_computing_cell_refinement 'CAD-4 Software'
_computing_data_collection 'CAD-4 Software (Enraf-Nonius, 1989)'
_computing_data_reduction 'Xtal3.2 (Hall, Flack and Stewart, 1992)'
_computing_molecular_graphics 'PLATON94 (Spek, 1994a); PLUTON94 (Spek, 1994b)'
_computing_publication_material SHELXL93
_computing_structure_refinement 'refined from \DF^2^ (XABS2; Parkin, Moezzi & Hope, 1995)'
_computing_structure_solution 'SHELXS86 (Sheldrick, 1990)'
_diffrn_ambient_temperature 293(2)
_diffrn_measurement_device 'Enraf-Nonius CAD-4 diffractometer'
_diffrn_measurement_method \w-2\q
_diffrn_radiation_monochromator graphite
_diffrn_radiation_source 'fine-focus sealed tube'
_diffrn_radiation_type MoK\a
_diffrn_radiation_wavelength 0.71070
_diffrn_reflns_av_R_equivalents 0.0
_diffrn_reflns_limit_h_max 11
_diffrn_reflns_limit_h_min -11
_diffrn_reflns_limit_k_max 27
_diffrn_reflns_limit_k_min 0
_diffrn_reflns_limit_l_max 11
_diffrn_reflns_limit_l_min 0
_diffrn_reflns_number 3854
_diffrn_reflns_theta_max 30.02
_diffrn_reflns_theta_min 2.05
_diffrn_standards_decay_% 3
_diffrn_standards_interval_time 120
_diffrn_standards_number 3
_exptl_absorpt_coefficient_mu 3.103
_exptl_absorpt_correction_T_max 0.538
_exptl_absorpt_correction_T_min 0.448
_exptl_absorpt_correction_type 'refined from \DF^2^ (XABS2; Parkin, Moezzi & Hope, 1995)'
_exptl_crystal_colour colourless
_exptl_crystal_density_diffrn 1.503
_exptl_crystal_density_meas ?
_exptl_crystal_description prism
_exptl_crystal_F_000 608
_exptl_crystal_size_max 0.25
_exptl_crystal_size_mid 0.23
_exptl_crystal_size_min 0.20
_refine_diff_density_max 0.225
_refine_diff_density_min -0.238
_refine_ls_extinction_method none
_refine_ls_goodness_of_fit_all 0.852
_refine_ls_goodness_of_fit_obs 0.622
_refine_ls_matrix_type full
_refine_ls_number_parameters 163
_refine_ls_number_reflns 2164
_refine_ls_number_restraints 0
_refine_ls_restrained_S_all 1.103
_refine_ls_restrained_S_obs 0.622
_refine_ls_R_factor_all 0.2572
_refine_ls_R_factor_obs .0290
_refine_ls_shift/esd_max -0.001
_refine_ls_shift/esd_mean 0.000
_refine_ls_structure_factor_coef Fsqd
_refine_ls_weighting_details 'w=1/[\s^2^(Fo^2^)+(0.0547P)^2^] where P=(Fo^2^+2Fc^2^)/3'
_refine_ls_weighting_scheme calc
_refine_ls_wR_factor_all 0.1162
_refine_ls_wR_factor_obs .0414
_reflns_number_observed 1456
_reflns_number_total 3854
_reflns_observed_criterion >2sigma(I)
_cod_data_source_file ab1437.cif
_cod_data_source_block aminocor
_cod_depositor_comments
;
The following automatic conversions were performed:

'_exptl_crystal_density_meas' value 'not measured' was changed to '?'
- the value is perceived as not measured.

Automatic conversion script
Id: cif_fix_values 3008 2015-01-20 13:52:24Z robertas 

The following automatic conversions were performed:

'_refine_ls_weighting_scheme' value 'calc
w=1/[\s^2^(Fo^2^)+(0.0547P)^2^] where P=(Fo^2^+2Fc^2^)/3' was changed
to 'calc'. New tag '_refine_ls_weighting_details' was created. The
value of the new tag was set to 'w=1/[\s^2^(Fo^2^)+(0.0547P)^2^]
where P=(Fo^2^+2Fc^2^)/3'.

Automatic conversion script
Id: cif_fix_values 3143 2015-03-26 13:38:13Z robertas 
;
_cod_original_sg_symbol_H-M 'P 21/n'
_cod_database_code 2006350

loop_
_symmetry_equiv_pos_as_xyz
'x, y, z'
'-x+1/2, y+1/2, -z+1/2'
'-x, -y, -z'
'x-1/2, -y-1/2, z-1/2'

loop_
_atom_site_aniso_label
_atom_site_aniso_U_11
_atom_site_aniso_U_22
_atom_site_aniso_U_33
_atom_site_aniso_U_12
_atom_site_aniso_U_13
_atom_site_aniso_U_23
Br .0495(3) .0661(4) .0432(3) -.0010(3) .0081(2) -.0165(3)
O1 .052(2) .063(2) .039(2) -.013(2) .022(2) -.007(2)
O2 .064(3) .065(3) .044(2) -.024(2) .023(2) -.019(2)
N1 .077(4) .053(3) .076(4) -.002(3) .032(3) .007(3)
N2 .041(3) .044(3) .047(3) .005(2) .020(2) -.004(2)
C1 .051(4) .052(4) .045(3) .010(3) .022(3) .004(3)
C2 .038(3) .045(3) .036(3) .003(3) .012(2) -.001(2)
C3 .035(3) .041(3) .036(3) .004(2) .010(2) -.001(2)
C4 .038(3) .043(3) .032(3) .001(2) .005(2) -.008(2)
C5 .037(3) .040(3) .044(3) -.006(2) .016(2) -.005(2)
C6 .038(3) .048(3) .034(3) .002(3) .017(2) .000(2)
C7 .047(3) .042(3) .033(3) -.004(3) .014(2) -.008(2)
C8 .037(3) .046(3) .045(3) -.009(3) .016(2) -.007(3)
C9 .067(4) .065(4) .051(3) -.020(3) .014(3) -.017(3)
C10 .055(4) .060(4) .050(3) -.010(3) .029(3) .000(3)
C11 .079(4) .063(4) .071(4) .003(3) .049(3) -.011(3)
C12 .048(4) .060(4) .087(4) .016(3) .007(3) .002(3)

loop_
_atom_site_label
_atom_site_fract_x
_atom_site_fract_y
_atom_site_fract_z
_atom_site_U_iso_or_equiv
_atom_site_thermal_displace_type
_atom_site_calc_flag
_atom_site_refinement_flags
_atom_site_occupancy
_atom_site_disorder_group
_atom_site_type_symbol
Br .09452(7) .20343(3) .24163(6) .0528(2) Uani d . 1 . Br
O1 .1256(4) .1291(2) -.3526(3) .0499(9) Uani d . 1 . O
O2 -.1068(4) .0405(2) -.3564(4) .0562(10) Uani d . 1 . O
N1 -.3811(6) -.0139(3) .1932(5) .0667(15) Uani d . 1 . N
N2 -.3124(5) .1534(2) .2262(4) .0428(11) Uani d . 1 . N
C1 -.2972(7) .0321(3) .1961(6) .0477(14) Uani d . 1 . C
C2 -.2033(6) .0968(2) .2022(5) .0390(13) Uani d . 1 . C
H2 -.124(5) .093(2) .292(4) .031(7) Uiso d . 1 . H
C3 -.1118(6) .1057(2) .0568(5) .0369(12) Uani d . 1 . C
C4 .0169(6) .1509(2) .0555(5) .0375(12) Uani d . 1 . C
C5 .1007(6) .1604(2) -.0777(5) .0394(12) Uani d . 1 . C
H5 .1876 .1916 -.0741 .031 Uiso calc R 1 . H
C6 .0541(6) .1233(3) -.2155(5) .0388(12) Uani d . 1 . C
C7 -.0732(6) .0762(2) -.2171(5) .0401(12) Uani d . 1 . C
C8 -.1563(6) .0687(2) -.0840(5) .0417(12) Uani d . 1 . C
H8 -.2444 .0380 -.0881 .031 Uiso calc R 1 . H
C9 -.2335(7) -.0106(3) -.3631(6) .060(2) Uani d . 1 . C
H91 -.2381 -.0346 -.4630 .073 Uiso calc R 1 . H
H92 -.3405 .0100 -.3557 .073 Uiso calc R 1 . H
H93 -.2068 -.0413 -.2749 .073 Uiso calc R 1 . H
C10 .2761(6) .1686(3) -.3440(6) .0533(15) Uani d . 1 . C
H101 .3240 .1639 -.4427 .073 Uiso calc R 1 . H
H102 .3552 .1532 -.2557 .073 Uiso calc R 1 . H
H103 .2498 .2151 -.3279 .073 Uiso calc R 1 . H
C11 -.3717(7) .1510(3) .3837(6) .068(2) Uani d . 1 . C
H111 -.4350 .1910 .3989 .073 Uiso calc R 1 . H
H112 -.2771 .1483 .4664 .073 Uiso calc R 1 . H
H113 -.4419 .1121 .3894 .073 Uiso calc R 1 . H
C12 -.4502(6) .1602(3) .0983(6) .065(2) Uani d . 1 . C
H121 -.5154 .1992 .1174 .073 Uiso calc R 1 . H
H122 -.5201 .1208 .0951 .073 Uiso calc R 1 . H
H123 -.4070 .1650 -.0028 .073 Uiso calc R 1 . H

loop_
_atom_type_symbol
_atom_type_description
_atom_type_scat_dispersion_real
_atom_type_scat_dispersion_imag
_atom_type_scat_source
C C 0.0033 0.0016 'International Tables Vol C Tables 4.2.6.8 and 6.1.1.4'
H H 0.0000 0.0000 'International Tables Vol C Tables 4.2.6.8 and 6.1.1.4'
N N 0.0061 0.0033 'International Tables Vol C Tables 4.2.6.8 and 6.1.1.4'
O O 0.0106 0.0060 'International Tables Vol C Tables 4.2.6.8 and 6.1.1.4'
Br Br -0.2901 2.4595 'International Tables Vol C Tables 4.2.6.8 and 6.1.1.4'

loop_
_geom_angle_atom_site_label_1
_geom_angle_atom_site_label_2
_geom_angle_atom_site_label_3
_geom_angle
_geom_angle_publ_flag
C6 O1 C10 116.8(4) yes
C7 O2 C9 117.5(4) yes
C12 N2 C2 112.8(4) yes
C12 N2 C11 111.4(4) yes
C2 N2 C11 111.9(4) yes
N1 C1 C2 173.9(6) yes
N2 C2 C1 111.1(4) yes
N2 C2 C3 112.7(4) yes
C1 C2 C3 111.8(4) yes
N2 C2 H2 108.2 no
C1 C2 H2 105.1 no
C3 C2 H2 107.6 no
C4 C3 C8 116.7(4) yes
C4 C3 C2 121.9(4) yes
C8 C3 C2 121.4(4) yes
C3 C4 C5 122.7(4) yes
C3 C4 Br 121.2(3) yes
C5 C4 Br 116.1(4) yes
C6 C5 C4 119.5(4) yes
C6 C5 H5 120.3 no
C4 C5 H5 120.3 no
O1 C6 C5 124.4(4) yes
O1 C6 C7 116.3(4) yes
C5 C6 C7 119.3(4) yes
O2 C7 C8 125.0(4) yes
O2 C7 C6 115.1(4) yes
C8 C7 C6 119.9(4) yes
C7 C8 C3 121.9(4) yes
C7 C8 H8 119.1 no
C3 C8 H8 119.1 no
O2 C9 H91 109.5 no
O2 C9 H92 109.5 no
H91 C9 H92 109.5 no
O2 C9 H93 109.5 no
H91 C9 H93 109.5 no
H92 C9 H93 109.5 no
O1 C10 H101 109.5 no
O1 C10 H102 109.5 no
H101 C10 H102 109.5 no
O1 C10 H103 109.5 no
H101 C10 H103 109.5 no
H102 C10 H103 109.5 no
N2 C11 H111 109.5 no
N2 C11 H112 109.5 no
H111 C11 H112 109.5 no
N2 C11 H113 109.5 no
H111 C11 H113 109.5 no
H112 C11 H113 109.5 no
N2 C12 H121 109.5 no
N2 C12 H122 109.5 no
H121 C12 H122 109.5 no
N2 C12 H123 109.5 no
H121 C12 H123 109.5 no
H122 C12 H123 109.5 no

loop_
_geom_bond_atom_site_label_1
_geom_bond_atom_site_label_2
_geom_bond_site_symmetry_2
_geom_bond_distance
_geom_bond_publ_flag
Br C4 . 1.911(4) yes
O1 C6 . 1.353(4) yes
O1 C10 . 1.433(5) yes
O2 C7 . 1.361(5) yes
O2 C9 . 1.431(5) yes
N1 C1 . 1.133(6) yes
N2 C12 . 1.443(5) yes
N2 C2 . 1.454(6) yes
N2 C11 . 1.459(5) yes
C1 C2 . 1.487(7) yes
C2 C3 . 1.511(6) yes
C2 H2 . .92(3) no
C3 C4 . 1.368(6) yes
C3 C8 . 1.395(6) yes
C4 C5 . 1.388(5) yes
C5 C6 . 1.378(6) yes
C5 H5 . .93 no
C6 C7 . 1.384(6) yes
C7 C8 . 1.378(5) yes
C8 H8 . .93 no
C9 H91 . .96 no
C9 H92 . .96 no
C9 H93 . .96 no
C10 H101 . .96 no
C10 H102 . .96 no
C10 H103 . .96 no
C11 H111 . .96 no
C11 H112 . .96 no
C11 H113 . .96 no
C12 H121 . .96 no
C12 H122 . .96 no
C12 H123 . .96 no

loop_
_cod_related_entry_id
_cod_related_entry_database
_cod_related_entry_code
1 ChemSpider 8979376
